data_4303930
loop_
_publ_author_name
'Li-Hsun Huang'
'Yi-Chun Lai'
'Hui-Chun Lai'
'Yun-Wei Chiang'
'Jin-Hua Huang'
'Sue-Lein Wang'

_publ_section_title
;
The First Organic-Templated Vanadyl(IV) Gallophosphates with Ambient 51V
Hyperfine Structure, {V2Ga2O14} Cluster or Heterometal 12-Ring Channels
;
_journal_name_full 'Inorganic Chemistry'
_journal_page_first 11882
_journal_page_last 11888
_journal_paper_doi 10.1021/ic901943e
_journal_volume 48
_journal_year 2009
_chemical_formula_sum 'C1.5 H12 Ga2 N O16 P3 V'
_chemical_formula_weight 583.41
_chemical_name_systematic
; 
 ? 
;
_space_group_IT_number 14
_symmetry_cell_setting monoclinic
_symmetry_space_group_name_Hall '-P 2ybc'
_symmetry_space_group_name_H-M 'P 1 21/c 1'
_atom_sites_solution_hydrogens geom
_atom_sites_solution_primary direct
_atom_sites_solution_secondary difmap
_audit_creation_method SHELXL-97
_cell_angle_alpha 90.00
_cell_angle_beta 103.4560(10)
_cell_angle_gamma 90.00
_cell_formula_units_Z 4
_cell_length_a 9.0970(5)
_cell_length_b 16.9940(9)
_cell_length_c 9.6441(5)
_cell_measurement_temperature 298(2)
_cell_volume 1450.00(13)
_computing_structure_refinement 'SHELXL-97 (Sheldrick, 1997)'
_computing_structure_solution 'SHELXS-97 (Sheldrick, 1990)'
_diffrn_ambient_temperature 298(2)
_diffrn_measured_fraction_theta_full 0.967
_diffrn_measured_fraction_theta_max 0.967
_diffrn_radiation_monochromator graphite
_diffrn_radiation_source 'fine-focus sealed tube'
_diffrn_radiation_type MoK\a
_diffrn_radiation_wavelength 0.71073
_diffrn_reflns_av_R_equivalents 0.0293
_diffrn_reflns_av_sigmaI/netI 0.0311
_diffrn_reflns_limit_h_max 12
_diffrn_reflns_limit_h_min -12
_diffrn_reflns_limit_k_max 22
_diffrn_reflns_limit_k_min -22
_diffrn_reflns_limit_l_max 7
_diffrn_reflns_limit_l_min -12
_diffrn_reflns_number 9254
_diffrn_reflns_theta_full 28.29
_diffrn_reflns_theta_max 28.29
_diffrn_reflns_theta_min 2.30
_exptl_absorpt_coefficient_mu 4.743
_exptl_absorpt_correction_T_max 0.9281
_exptl_absorpt_correction_T_min 0.7126
_exptl_absorpt_correction_type empirical
_exptl_crystal_density_diffrn 2.672
_exptl_crystal_density_meas ?
_exptl_crystal_density_method .
_exptl_crystal_F_000 1144
_exptl_crystal_size_max 0.3
_exptl_crystal_size_mid 0.1
_exptl_crystal_size_min 0.1
_refine_diff_density_max 0.960
_refine_diff_density_min -1.294
_refine_diff_density_rms 0.146
_refine_ls_extinction_coef 0.0011(2)
_refine_ls_extinction_expression Fc^*^=kFc[1+0.001xFc^2^\l^3^/sin(2\q)]^-1/4^
_refine_ls_extinction_method SHELXL
_refine_ls_goodness_of_fit_ref 1.139
_refine_ls_matrix_type full
_refine_ls_number_parameters 227
_refine_ls_number_reflns 3489
_refine_ls_number_restraints 0
_refine_ls_restrained_S_all 1.139
_refine_ls_R_factor_all 0.0550
_refine_ls_R_factor_gt 0.0456
_refine_ls_shift/su_max 0.001
_refine_ls_shift/su_mean 0.000
_refine_ls_structure_factor_coef Fsqd
_refine_ls_weighting_details 'calc w=1/[\s^2^(Fo^2^)+(0.0289P)^2^+9.8715P] where P=(Fo^2^+2Fc^2^)/3'
_refine_ls_weighting_scheme calc
_refine_ls_wR_factor_gt 0.1026
_refine_ls_wR_factor_ref 0.1059
_reflns_number_gt 2985
_reflns_number_total 3489
_reflns_threshold_expression >2sigma(I)
_cod_data_source_file ic901943e_si_002_3.cif
_cod_data_source_block VGaP3
_cod_depositor_comments
;
The following automatic conversions were performed:
'_symmetry_cell_setting' value 'Monoclinic' changed to 'monoclinic'
according to '/home/saulius/struct/CIF-dictionaries/cif_core.dic'
dictionary named 'cif_core.dic' version 2.4.1 from 2010-06-29.

Automatic conversion script
Id: cif_fix_enum 1527 2010-12-29 10:47:43Z saulius 
;
_cod_original_formula_sum 'C1.50 H12 Ga2 N O16 P3 V'
_cod_database_code 4303930

loop_
_symmetry_equiv_pos_as_xyz
'x, y, z'
'-x, y+1/2, -z+1/2'
'-x, -y, -z'
'x, -y-1/2, z-1/2'

loop_
_atom_site_label
_atom_site_type_symbol
_atom_site_fract_x
_atom_site_fract_y
_atom_site_fract_z
_atom_site_U_iso_or_equiv
_atom_site_adp_type
_atom_site_occupancy
_atom_site_symmetry_multiplicity
_atom_site_calc_flag
_atom_site_refinement_flags
_atom_site_disorder_assembly
_atom_site_disorder_group
Ga1 Ga 0.20259(6) 0.22343(3) 0.92407(6) 0.01971(16) Uani 1 1 d . . .
Ga2 Ga -0.21594(6) 0.23430(3) 1.03667(6) 0.01940(16) Uani 1 1 d . . .
V1 V 0.31440(9) 0.00317(5) 1.16534(9) 0.01461(19) Uani 1 1 d . . .
P1 P 0.50063(14) 0.12966(7) 0.99187(14) 0.0159(3) Uani 1 1 d . . .
P2 P 0.10729(14) 0.16228(7) 1.18540(13) 0.0133(2) Uani 1 1 d . . .
P3 P -0.10917(14) 0.15489(7) 0.78599(13) 0.0158(3) Uani 1 1 d . . .
O1 O 0.5609(5) 0.0828(2) 0.8847(5) 0.0342(10) Uani 1 1 d . . .
O2 O 0.6269(4) 0.1816(2) 1.0826(4) 0.0241(8) Uani 1 1 d . . .
O3 O 0.4346(5) 0.0833(2) 1.0944(5) 0.0344(10) Uani 1 1 d . . .
O4 O 0.3815(4) 0.1862(2) 0.9022(4) 0.0248(8) Uani 1 1 d . . .
O5 O 0.1755(4) 0.2260(2) 1.1045(4) 0.0220(8) Uani 1 1 d . . .
O6 O 0.1486(4) 0.0804(2) 1.1507(4) 0.0202(7) Uani 1 1 d . . .
O7 O 0.1674(4) 0.1789(2) 1.3445(4) 0.0211(7) Uani 1 1 d . . .
O8 O -0.0649(4) 0.1680(2) 1.1475(4) 0.0260(8) Uani 1 1 d . . .
O9 O 0.0651(4) 0.1544(2) 0.8198(4) 0.0288(9) Uani 1 1 d . . .
O10 O -0.1643(5) 0.2224(2) 0.8667(4) 0.0265(8) Uani 1 1 d . . .
O11 O -0.1682(4) 0.1709(2) 0.6265(4) 0.0254(8) Uani 1 1 d . . .
O12 O -0.1565(5) 0.0750(2) 0.8240(5) 0.0299(9) Uani 1 1 d . . .
O13 O 0.1861(5) -0.0071(2) 0.9176(4) 0.0292(9) Uani 1 1 d . . .
O14 O 0.3951(5) 0.0095(3) 1.3314(4) 0.0328(9) Uani 1 1 d . . .
O15 O -0.3897(6) 0.3135(3) 0.8917(5) 0.0483(12) Uani 1 1 d . . .
O16 O 0.4231(9) 0.3448(5) 1.1011(7) 0.089(2) Uani 1 1 d . . .
N1 N 0.7285(11) 0.0126(9) 1.3870(16) 0.142(5) Uani 1 1 d . . .
C1 C 0.8627(16) -0.0001(11) 1.4425(14) 0.136(7) Uani 1 1 d . . .
C2 C 1.0030(18) 0.0194(11) 1.4650(16) 0.049(4) Uani 0.50 1 d P . .
H1 H 0.0942 -0.0210 0.9106 0.080 Uiso 1 1 d . . .
H2 H 0.1864 0.0376 0.8769 0.080 Uiso 1 1 d . . .
H3 H -0.4549 0.3296 0.9370 0.080 Uiso 1 1 d . . .
H4 H -0.4370 0.2873 0.8190 0.080 Uiso 1 1 d . . .

loop_
_atom_site_aniso_label
_atom_site_aniso_U_11
_atom_site_aniso_U_22
_atom_site_aniso_U_33
_atom_site_aniso_U_23
_atom_site_aniso_U_13
_atom_site_aniso_U_12
Ga1 0.0138(3) 0.0214(3) 0.0251(3) 0.0122(2) 0.0070(2) 0.0057(2)
Ga2 0.0137(3) 0.0162(3) 0.0293(3) -0.0083(2) 0.0070(2) -0.0036(2)
V1 0.0163(4) 0.0116(4) 0.0175(4) 0.0006(3) 0.0071(3) 0.0010(3)
P1 0.0129(5) 0.0127(6) 0.0229(6) 0.0000(5) 0.0058(5) -0.0002(4)
P2 0.0139(6) 0.0107(5) 0.0144(6) -0.0026(4) 0.0015(4) 0.0013(4)
P3 0.0142(6) 0.0127(6) 0.0199(6) 0.0047(5) 0.0030(5) -0.0011(4)
O1 0.040(2) 0.028(2) 0.039(2) 0.0012(18) 0.020(2) 0.0155(18)
O2 0.0183(18) 0.028(2) 0.0235(19) 0.0069(15) -0.0013(15) -0.0108(15)
O3 0.038(2) 0.028(2) 0.042(2) 0.0008(18) 0.019(2) -0.0144(18)
O4 0.0173(18) 0.029(2) 0.0268(19) -0.0014(16) 0.0032(15) 0.0087(15)
O5 0.030(2) 0.0168(17) 0.0172(17) 0.0000(14) 0.0021(15) -0.0064(15)
O6 0.0231(19) 0.0145(16) 0.0236(18) -0.0048(14) 0.0068(15) 0.0042(14)
O7 0.0277(19) 0.0167(17) 0.0168(17) -0.0013(14) 0.0010(14) -0.0009(14)
O8 0.0162(18) 0.024(2) 0.035(2) -0.0013(16) 0.0024(16) 0.0057(14)
O9 0.0147(18) 0.035(2) 0.035(2) 0.0044(18) 0.0033(16) -0.0033(16)
O10 0.037(2) 0.0166(18) 0.0252(19) 0.0017(15) 0.0064(17) 0.0035(16)
O11 0.033(2) 0.0145(17) 0.0241(19) 0.0019(14) -0.0018(16) 0.0020(15)
O12 0.032(2) 0.0156(18) 0.046(3) 0.0083(17) 0.0173(19) -0.0030(16)
O13 0.032(2) 0.026(2) 0.028(2) -0.0023(16) 0.0047(17) -0.0039(17)
O14 0.030(2) 0.043(2) 0.023(2) -0.0016(18) 0.0004(17) 0.0054(18)
O15 0.038(3) 0.059(3) 0.047(3) -0.002(2) 0.008(2) -0.008(2)
O16 0.085(5) 0.116(6) 0.062(4) 0.003(4) 0.012(4) 0.014(5)
N1 0.038(5) 0.201(14) 0.183(13) -0.048(10) 0.020(7) 0.004(7)
C1 0.085(9) 0.23(2) 0.069(8) -0.059(10) -0.018(7) 0.045(10)
C2 0.035(7) 0.073(12) 0.039(9) 0.011(7) 0.011(7) 0.005(7)

loop_
_atom_type_symbol
_atom_type_description
_atom_type_scat_dispersion_real
_atom_type_scat_dispersion_imag
_atom_type_scat_source
C C 0.0033 0.0016 'International Tables Vol C Tables 4.2.6.8 and 6.1.1.4'
H H 0.0000 0.0000 'International Tables Vol C Tables 4.2.6.8 and 6.1.1.4'
N N 0.0061 0.0033 'International Tables Vol C Tables 4.2.6.8 and 6.1.1.4'
O O 0.0106 0.0060 'International Tables Vol C Tables 4.2.6.8 and 6.1.1.4'
P P 0.1023 0.0942 'International Tables Vol C Tables 4.2.6.8 and 6.1.1.4'
V V 0.3005 0.5294 'International Tables Vol C Tables 4.2.6.8 and 6.1.1.4'
Ga Ga 0.2307 1.6083 'International Tables Vol C Tables 4.2.6.8 and 6.1.1.4'

loop_
_geom_angle_atom_site_label_1
_geom_angle_atom_site_label_2
_geom_angle_atom_site_label_3
_geom_angle
_geom_angle_site_symmetry_1
_geom_angle_site_symmetry_3
_geom_angle_publ_flag
O4 Ga1 O5 116.62(17) . . ?
O4 Ga1 O7 110.16(18) . 4_565 ?
O5 Ga1 O7 109.38(16) . 4_565 ?
O4 Ga1 O9 103.30(18) . . ?
O5 Ga1 O9 108.28(17) . . ?
O7 Ga1 O9 108.69(17) 4_565 . ?
O10 Ga2 O2 123.01(18) . 1_455 ?
O10 Ga2 O11 116.21(18) . 4_566 ?
O2 Ga2 O11 115.40(18) 1_455 4_566 ?
O10 Ga2 O8 97.82(17) . . ?
O2 Ga2 O8 94.44(17) 1_455 . ?
O11 Ga2 O8 101.20(17) 4_566 . ?
O10 Ga2 O15 78.55(18) . . ?
O2 Ga2 O15 88.18(17) 1_455 . ?
O11 Ga2 O15 79.96(18) 4_566 . ?
O8 Ga2 O15 176.30(18) . . ?
O14 V1 O3 98.0(2) . . ?
O14 V1 O1 97.9(2) . 3_657 ?
O3 V1 O1 91.68(19) . 3_657 ?
O14 V1 O12 99.4(2) . 3_557 ?
O3 V1 O12 162.41(19) . 3_557 ?
O1 V1 O12 88.92(18) 3_657 3_557 ?
O14 V1 O6 101.04(19) . . ?
O3 V1 O6 89.56(17) . . ?
O1 V1 O6 160.63(17) 3_657 . ?
O12 V1 O6 84.19(16) 3_557 . ?
O14 V1 O13 178.30(19) . . ?
O3 V1 O13 83.44(17) . . ?
O1 V1 O13 82.94(16) 3_657 . ?
O12 V1 O13 79.19(16) 3_557 . ?
O6 V1 O13 78.00(14) . . ?
O3 P1 O1 116.2(3) . . ?
O3 P1 O2 106.6(2) . . ?
O1 P1 O2 110.4(2) . . ?
O3 P1 O4 111.0(2) . . ?
O1 P1 O4 105.3(2) . . ?
O2 P1 O4 107.0(2) . . ?
O6 P2 O8 107.6(2) . . ?
O6 P2 O7 110.2(2) . . ?
O8 P2 O7 109.6(2) . . ?
O6 P2 O5 112.7(2) . . ?
O8 P2 O5 110.1(2) . . ?
O7 P2 O5 106.5(2) . . ?
O12 P3 O11 110.7(2) . . ?
O12 P3 O10 114.0(2) . . ?
O11 P3 O10 107.3(2) . . ?
O12 P3 O9 106.5(2) . . ?
O11 P3 O9 108.5(2) . . ?
O10 P3 O9 109.8(2) . . ?
P1 O1 V1 151.6(3) . 3_657 ?
P1 O2 Ga2 131.5(2) . 1_655 ?
P1 O3 V1 159.5(3) . . ?
P1 O4 Ga1 133.2(3) . . ?
P2 O5 Ga1 128.8(2) . . ?
P2 O6 V1 145.7(2) . . ?
P2 O7 Ga1 125.2(2) . 4_566 ?
P2 O8 Ga2 137.7(3) . . ?
P3 O9 Ga1 130.4(3) . . ?
P3 O10 Ga2 136.4(2) . . ?
P3 O11 Ga2 128.3(2) . 4_565 ?
P3 O12 V1 151.3(3) . 3_557 ?
V1 O13 H1 109.7 . . ?
V1 O13 H2 109.7 . . ?
H1 O13 H2 108.4 . . ?
Ga2 O15 H3 109.6 . . ?
Ga2 O15 H4 109.7 . . ?
H3 O15 H4 107.9 . . ?
N1 C1 C2 151(2) . . ?
N1 C1 C2 164.7(18) . 3_758 ?
C2 C1 C2 41.8(13) . 3_758 ?
C2 C2 C1 74(2) 3_758 . ?
C2 C2 C1 64.2(18) 3_758 3_758 ?
C1 C2 C1 138.2(13) . 3_758 ?

loop_
_geom_bond_atom_site_label_1
_geom_bond_atom_site_label_2
_geom_bond_distance
_geom_bond_site_symmetry_2
_geom_bond_publ_flag
Ga1 O4 1.803(4) . ?
Ga1 O5 1.814(4) . ?
Ga1 O7 1.825(4) 4_565 ?
Ga1 O9 1.835(4) . ?
Ga2 O10 1.819(4) . ?
Ga2 O2 1.826(4) 1_455 ?
Ga2 O11 1.833(4) 4_566 ?
Ga2 O8 1.901(4) . ?
Ga2 O15 2.289(5) . ?
V1 O14 1.602(4) . ?
V1 O3 1.966(4) . ?
V1 O1 1.977(4) 3_657 ?
V1 O12 1.977(4) 3_557 ?
V1 O6 1.980(3) . ?
V1 O13 2.409(4) . ?
P1 O3 1.495(4) . ?
P1 O1 1.506(4) . ?
P1 O2 1.549(4) . ?
P1 O4 1.552(4) . ?
P2 O6 1.499(3) . ?
P2 O8 1.526(4) . ?
P2 O7 1.530(4) . ?
P2 O5 1.547(4) . ?
P3 O12 1.495(4) . ?
P3 O11 1.531(4) . ?
P3 O10 1.534(4) . ?
P3 O9 1.542(4) . ?
O1 V1 1.977(4) 3_657 ?
O2 Ga2 1.826(4) 1_655 ?
O7 Ga1 1.825(3) 4_566 ?
O11 Ga2 1.833(4) 4_565 ?
O12 V1 1.977(4) 3_557 ?
O13 H1 0.8556 . ?
O13 H2 0.8559 . ?
O15 H3 0.8587 . ?
O15 H4 0.8578 . ?
N1 C1 1.233(15) . ?
C1 C2 1.29(2) . ?
C1 C2 1.37(2) 3_758 ?
C2 C2 0.95(3) 3_758 ?
C2 C1 1.37(2) 3_758 ?
